data_1573880
loop_
_publ_author_name
'Luff, Martin S.'
'Filipovic, Tin M.'
'Corsei, Celine S.'
'Oppel, Kai'
'Krummenacher, Ivo'
'Bertermann, R&#xfc;diger'
'Finze, Maik'
'Braunschweig, Holger'
'Radius, Udo'

_publ_section_title
;
 Azolium-2-dithiocarboxylates as redox active ligands in nickel chemistry.
;
_journal_issue 12
_journal_name_full 'Chemical science'
_journal_page_first 5142
_journal_page_last 5154
_journal_paper_doi 10.1039/d4sc08449g
_journal_volume 16
_journal_year 2025
_chemical_formula_moiety 'C10 H10 N2 S2, C H2 Cl2'
_chemical_formula_sum 'C11 H12 Cl2 N2 S2'
_chemical_formula_weight 307.25
_space_group_crystal_system orthorhombic
_space_group_IT_number 62
_space_group_name_Hall '-P 2ac 2n'
_space_group_name_H-M_alt 'P n m a'
_atom_sites_solution_hydrogens geom
_atom_sites_solution_primary dual
_atom_sites_solution_secondary difmap
_audit_creation_method SHELXL-2018/3
_audit_update_record
;
2024-12-12 deposited with the CCDC.	2025-02-10 downloaded from the CCDC.
;
_cell_angle_alpha 90
_cell_angle_beta 90
_cell_angle_gamma 90
_cell_formula_units_Z 4
_cell_length_a 14.5441(2)
_cell_length_b 6.83480(10)
_cell_length_c 13.3132(2)
_cell_measurement_reflns_used 16175
_cell_measurement_temperature 201(2)
_cell_measurement_theta_max 77.3890
_cell_measurement_theta_min 4.5060
_cell_volume 1323.41(3)
_computing_cell_refinement 'CrysAlisPro 1.171.41.93a (Rigaku OD, 2020)'
_computing_data_reduction 'CrysAlisPro 1.171.41.93a (Rigaku OD, 2020)'
_computing_molecular_graphics 'ShelXLe (Huebschle et all, 2011)'
_computing_publication_material 'SHELXL-2014/6 (Sheldrick, 2014)'
_computing_structure_refinement 'SHELXL-2018/3 (Sheldrick, 2018)'
_computing_structure_solution 'SHELXT 2014/5 (Sheldrick, 2014)'
_diffrn_ambient_temperature 201(2)
_diffrn_detector_area_resol_mean 10.0000
_diffrn_measured_fraction_theta_full 1.000
_diffrn_measured_fraction_theta_max 0.995
_diffrn_measurement_device_type 'XtaLAB Synergy, Dualflex, HyPix'
_diffrn_measurement_method '\w scans'
_diffrn_radiation_type CuK\a
_diffrn_radiation_wavelength 1.54184
_diffrn_reflns_av_R_equivalents 0.0529
_diffrn_reflns_av_unetI/netI 0.0212
_diffrn_reflns_Laue_measured_fraction_full 1.000
_diffrn_reflns_Laue_measured_fraction_max 0.995
_diffrn_reflns_limit_h_max 18
_diffrn_reflns_limit_h_min -18
_diffrn_reflns_limit_k_max 8
_diffrn_reflns_limit_k_min -8
_diffrn_reflns_limit_l_max 14
_diffrn_reflns_limit_l_min -16
_diffrn_reflns_number 26111
_diffrn_reflns_point_group_measured_fraction_full 1.000
_diffrn_reflns_point_group_measured_fraction_max 0.995
_diffrn_reflns_theta_full 72.000
_diffrn_reflns_theta_max 77.650
_diffrn_reflns_theta_min 4.503
_diffrn_source 'micro-focus sealed X-ray tube'
_exptl_absorpt_coefficient_mu 7.182
_exptl_absorpt_correction_T_max 1.000
_exptl_absorpt_correction_T_min 0.199
_exptl_absorpt_correction_type gaussian
_exptl_absorpt_process_details
;
CrysAlisPro 1.171.41.92a (Rigaku Oxford Diffraction, 2020)
Numerical absorption correction based on gaussian integration over
a multifaceted crystal model
Empirical absorption correction using spherical harmonics,
implemented in SCALE3 ABSPACK scaling algorithm.
;
_exptl_crystal_colour red
_exptl_crystal_density_diffrn 1.542
_exptl_crystal_description block
_exptl_crystal_F_000 632
_exptl_crystal_size_max 0.280
_exptl_crystal_size_mid 0.170
_exptl_crystal_size_min 0.090
_refine_diff_density_max 0.943
_refine_diff_density_min -0.744
_refine_diff_density_rms 0.133
_refine_ls_extinction_method none
_refine_ls_goodness_of_fit_ref 1.165
_refine_ls_hydrogen_treatment constr
_refine_ls_matrix_type full
_refine_ls_number_parameters 102
_refine_ls_number_reflns 1525
_refine_ls_number_restraints 0
_refine_ls_restrained_S_all 1.165
_refine_ls_R_factor_all 0.0572
_refine_ls_R_factor_gt 0.0564
_refine_ls_shift/su_max 0.000
_refine_ls_shift/su_mean 0.000
_refine_ls_structure_factor_coef Fsqd
_refine_ls_weighting_details 'w=1/[\s^2^(Fo^2^)+(0.1126P)^2^+1.8457P] where P=(Fo^2^+2Fc^2^)/3'
_refine_ls_weighting_scheme calc
_refine_ls_wR_factor_gt 0.1787
_refine_ls_wR_factor_ref 0.1798
_reflns_Friedel_coverage 0.000
_reflns_number_gt 1476
_reflns_number_total 1525
_reflns_threshold_expression 'I > 2\s(I)'
_cod_data_source_file d4sc08449g2.cif
_cod_data_source_block Compound_1d
_cod_depositor_comments 'Adding full bibliography for 1573879--1573889.cif.'
_cod_database_code 1573880
_shelx_shelxl_version_number 2018/3
_shelx_space_group_comment
;
The symmetry employed for this shelxl refinement is uniquely defined
by the following loop, which should always be used as a source of
symmetry information in preference to the above space-group names.
They are only intended as comments.
;

loop_
_space_group_symop_operation_xyz
'x, y, z'
'-x+1/2, -y, z+1/2'
'-x, y+1/2, -z'
'x+1/2, -y+1/2, -z+1/2'
'-x, -y, -z'
'x-1/2, y, -z-1/2'
'x, -y-1/2, z'
'-x-1/2, y-1/2, z-1/2'

loop_
_atom_site_label
_atom_site_type_symbol
_atom_site_fract_x
_atom_site_fract_y
_atom_site_fract_z
_atom_site_U_iso_or_equiv
_atom_site_adp_type
_atom_site_occupancy
_atom_site_site_symmetry_order
_atom_site_calc_flag
_atom_site_refinement_flags_posn
_atom_site_refinement_flags_adp
_atom_site_refinement_flags_occupancy
_atom_site_disorder_assembly
_atom_site_disorder_group
Cl02 Cl 0.46874(7) 0.750000 0.54817(9) 0.0403(4) Uani 1 2 d S T P . .
Cl03 Cl 0.65406(9) 0.750000 0.62591(10) 0.0640(6) Uani 1 2 d S T P . .
N004 N 0.1494(2) 0.750000 0.4274(2) 0.0217(7) Uani 1 2 d S T P . .
N005 N 0.0244(2) 0.750000 0.3366(2) 0.0225(7) Uani 1 2 d S T P . .
C006 C 0.1164(3) 0.750000 0.3332(3) 0.0215(8) Uani 1 2 d S T P . .
C007 C 0.0755(3) 0.750000 0.4941(3) 0.0217(8) Uani 1 2 d S T P . .
C008 C -0.0040(3) 0.750000 0.4372(3) 0.0219(8) Uani 1 2 d S T P . .
C009 C 0.0737(3) 0.750000 0.5992(3) 0.0248(8) Uani 1 2 d S T P . .
H009 H 0.128348 0.750000 0.638280 0.030 Uiso 1 2 calc R U P . .
C00A C -0.0130(3) 0.750000 0.6428(3) 0.0262(8) Uani 1 2 d S T P . .
H00A H -0.018059 0.750000 0.713903 0.031 Uiso 1 2 calc R U P . .
C00B C -0.0910(3) 0.750000 0.4801(3) 0.0255(8) Uani 1 2 d S T P . .
H00B H -0.145400 0.750000 0.440591 0.031 Uiso 1 2 calc R U P . .
C00C C -0.0936(3) 0.750000 0.5845(3) 0.0265(8) Uani 1 2 d S T P . .
H00C H -0.151558 0.750000 0.617443 0.032 Uiso 1 2 calc R U P . .
C00D C -0.0373(3) 0.750000 0.2499(3) 0.0308(9) Uani 1 2 d S T P . .
H00D H -0.049661 0.614868 0.229405 0.046 Uiso 0.5 1 calc R U P . .
H00E H -0.008310 0.820787 0.194291 0.046 Uiso 0.5 1 calc R U P . .
H00F H -0.095151 0.814345 0.268035 0.046 Uiso 0.5 1 calc R U P . .
C00E C 0.1738(3) 0.750000 0.2406(3) 0.0232(8) Uani 1 2 d S T P . .
C00F C 0.2461(3) 0.750000 0.4556(3) 0.0293(9) Uani 1 2 d S T P . .
H00G H 0.283602 0.715460 0.397064 0.044 Uiso 0.5 1 calc R U P . .
H00H H 0.256260 0.654083 0.509155 0.044 Uiso 0.5 1 calc R U P . .
H00I H 0.263499 0.880456 0.479478 0.044 Uiso 0.5 1 calc R U P . .
C00G C 0.5871(3) 0.750000 0.5181(3) 0.0323(9) Uani 1 2 d S T P . .
H00J H 0.601650 0.632798 0.477425 0.039 Uiso 0.5 1 calc R U P . .
H00K H 0.601650 0.867202 0.477425 0.039 Uiso 0.5 1 calc R U P . .
S1 S 0.20084(5) 0.52757(11) 0.19818(5) 0.0273(3) Uani 1 1 d . . . . .

loop_
_atom_site_aniso_label
_atom_site_aniso_U_11
_atom_site_aniso_U_22
_atom_site_aniso_U_33
_atom_site_aniso_U_23
_atom_site_aniso_U_13
_atom_site_aniso_U_12
Cl02 0.0280(6) 0.0492(7) 0.0435(7) 0.000 0.0026(4) 0.000
Cl03 0.0340(7) 0.1270(16) 0.0310(7) 0.000 -0.0052(5) 0.000
N004 0.0244(16) 0.0243(16) 0.0164(15) 0.000 0.0003(12) 0.000
N005 0.0251(16) 0.0257(16) 0.0168(16) 0.000 0.0003(12) 0.000
C006 0.0271(18) 0.0197(17) 0.0177(18) 0.000 -0.0001(14) 0.000
C007 0.0288(19) 0.0179(17) 0.0183(18) 0.000 0.0037(14) 0.000
C008 0.030(2) 0.0172(17) 0.0183(17) 0.000 0.0034(14) 0.000
C009 0.031(2) 0.0251(19) 0.0180(18) 0.000 -0.0009(15) 0.000
C00A 0.038(2) 0.0211(18) 0.0194(17) 0.000 0.0057(16) 0.000
C00B 0.0289(19) 0.0224(18) 0.0250(19) 0.000 0.0022(15) 0.000
C00C 0.029(2) 0.0234(18) 0.027(2) 0.000 0.0088(15) 0.000
C00D 0.030(2) 0.041(2) 0.0215(19) 0.000 -0.0047(16) 0.000
C00E 0.0216(17) 0.030(2) 0.0177(17) 0.000 -0.0019(14) 0.000
C00F 0.0245(19) 0.042(2) 0.0210(19) 0.000 -0.0023(15) 0.000
C00G 0.030(2) 0.039(2) 0.028(2) 0.000 0.0026(16) 0.000
S1 0.0363(5) 0.0240(5) 0.0215(4) -0.0016(2) 0.0030(2) 0.0036(3)

loop_
_atom_type_symbol
_atom_type_description
_atom_type_scat_dispersion_real
_atom_type_scat_dispersion_imag
_atom_type_scat_source
C C 0.0181 0.0091 'International Tables Vol C Tables 4.2.6.8 and 6.1.1.4'
H H 0.0000 0.0000 'International Tables Vol C Tables 4.2.6.8 and 6.1.1.4'
N N 0.0311 0.0180 'International Tables Vol C Tables 4.2.6.8 and 6.1.1.4'
S S 0.3331 0.5567 'International Tables Vol C Tables 4.2.6.8 and 6.1.1.4'
Cl Cl 0.3639 0.7018 'International Tables Vol C Tables 4.2.6.8 and 6.1.1.4'

loop_
_geom_angle_atom_site_label_1
_geom_angle_atom_site_label_2
_geom_angle_atom_site_label_3
_geom_angle
_geom_angle_site_symmetry_1
_geom_angle_site_symmetry_3
_geom_angle_publ_flag
C006 N004 C007 108.6(3) . . ?
C006 N004 C00F 125.9(3) . . ?
C007 N004 C00F 125.5(3) . . ?
C006 N005 C008 109.1(3) . . ?
C006 N005 C00D 125.9(3) . . ?
C008 N005 C00D 125.0(3) . . ?
N005 C006 N004 109.0(3) . . ?
N005 C006 C00E 126.1(3) . . ?
N004 C006 C00E 124.9(4) . . ?
C008 C007 N004 107.2(3) . . ?
C008 C007 C009 122.2(4) . . ?
N004 C007 C009 130.6(4) . . ?
C007 C008 C00B 122.5(4) . . ?
C007 C008 N005 106.1(3) . . ?
C00B C008 N005 131.4(4) . . ?
C00A C009 C007 115.8(4) . . ?
C00A C009 H009 122.1 . . ?
C007 C009 H009 122.1 . . ?
C009 C00A C00C 121.8(4) . . ?
C009 C00A H00A 119.1 . . ?
C00C C00A H00A 119.1 . . ?
C008 C00B C00C 115.8(4) . . ?
C008 C00B H00B 122.1 . . ?
C00C C00B H00B 122.1 . . ?
C00B C00C C00A 121.9(4) . . ?
C00B C00C H00C 119.0 . . ?
C00A C00C H00C 119.0 . . ?
N005 C00D H00D 109.5 . . ?
N005 C00D H00E 109.5 . . ?
H00D C00D H00E 109.5 . . ?
N005 C00D H00F 109.5 . . ?
H00D C00D H00F 109.5 . . ?
H00E C00D H00F 109.5 . . ?
N005 C00D H00D 109.47(4) . 7_575 ?
H00D C00D H00D 140.9 . 7_575 ?
H00E C00D H00D 53.3 . 7_575 ?
H00F C00D H00D 59.2 . 7_575 ?
N005 C00D H00E 109.5(7) . 7_575 ?
H00D C00D H00E 53.3 . 7_575 ?
H00E C00D H00E 59.2 . 7_575 ?
H00F C00D H00E 140.9 . 7_575 ?
H00D C00D H00E 109.5 7_575 7_575 ?
N005 C00D H00F 109.5(7) . 7_575 ?
H00D C00D H00F 59.2 . 7_575 ?
H00E C00D H00F 140.9 . 7_575 ?
H00F C00D H00F 53.3 . 7_575 ?
H00D C00D H00F 109.5 7_575 7_575 ?
H00E C00D H00F 109.5 7_575 7_575 ?
C006 C00E S1 114.37(12) . 7_575 ?
C006 C00E S1 114.37(12) . . ?
S1 C00E S1 131.3(2) 7_575 . ?
N004 C00F H00G 109.5 . . ?
N004 C00F H00H 109.5 . . ?
H00G C00F H00H 109.5 . . ?
N004 C00F H00I 109.5 . . ?
H00G C00F H00I 109.5 . . ?
H00H C00F H00I 109.5 . . ?
N004 C00F H00G 109.5(5) . 7_575 ?
H00G C00F H00G 27.9 . 7_575 ?
H00H C00F H00G 131.0 . 7_575 ?
H00I C00F H00G 84.0 . 7_575 ?
N004 C00F H00H 109.5(10) . 7_575 ?
H00G C00F H00H 131.0 . 7_575 ?
H00H C00F H00H 84.0 . 7_575 ?
H00I C00F H00H 27.9 . 7_575 ?
H00G C00F H00H 109.5 7_575 7_575 ?
N004 C00F H00I 109.5(5) . 7_575 ?
H00G C00F H00I 84.0 . 7_575 ?
H00H C00F H00I 27.9 . 7_575 ?
H00I C00F H00I 131.0 . 7_575 ?
H00G C00F H00I 109.5 7_575 7_575 ?
H00H C00F H00I 109.5 7_575 7_575 ?
Cl03 C00G Cl02 111.1(3) . . ?
Cl03 C00G H00J 109.4 . . ?
Cl02 C00G H00J 109.4 . . ?
Cl03 C00G H00K 109.4 . . ?
Cl02 C00G H00K 109.4 . . ?
H00J C00G H00K 108.0 . . ?

loop_
_geom_bond_atom_site_label_1
_geom_bond_atom_site_label_2
_geom_bond_distance
_geom_bond_site_symmetry_2
_geom_bond_publ_flag
Cl02 C00G 1.767(5) . ?
Cl03 C00G 1.734(5) . ?
N004 C006 1.344(5) . ?
N004 C007 1.394(5) . ?
N004 C00F 1.455(5) . ?
N005 C006 1.338(5) . ?
N005 C008 1.402(5) . ?
N005 C00D 1.462(5) . ?
C006 C00E 1.488(5) . ?
C007 C008 1.382(6) . ?
C007 C009 1.399(5) . ?
C008 C00B 1.389(6) . ?
C009 C00A 1.388(6) . ?
C009 H009 0.9500 . ?
C00A C00C 1.405(6) . ?
C00A H00A 0.9500 . ?
C00B C00C 1.390(6) . ?
C00B H00B 0.9500 . ?
C00C H00C 0.9500 . ?
C00D H00D 0.9800 . ?
C00D H00E 0.9800 . ?
C00D H00F 0.9800 . ?
C00D H00D 0.980(2) 7_575 ?
C00D H00E 0.98(3) 7_575 ?
C00D H00F 0.98(3) 7_575 ?
C00E S1 1.6689(18) 7_575 ?
C00E S1 1.6689(18) . ?
C00F H00G 0.9800 . ?
C00F H00H 0.9800 . ?
C00F H00I 0.9800 . ?
C00F H00G 0.98(2) 7_575 ?
C00F H00H 0.98(5) 7_575 ?
C00F H00I 0.98(2) 7_575 ?
C00G H00J 0.9900 . ?
C00G H00K 0.9900 . ?
